data_1516975
loop_
_publ_author_name
'Dutta, Ananya'
'Wong-Foy, Antek G.'
'Matzger, Adam J.'

_publ_section_title
;
 Coordination copolymerization of three carboxylate linkers into a
 pillared layer framework
;
_journal_issue 10
_journal_name_full 'Chemical Science'
_journal_page_first 3729
_journal_paper_doi 10.1039/C3SC53549E
_journal_volume 5
_journal_year 2014
_chemical_formula_sum 'C43 H30 N O13 Zn4'
_chemical_formula_weight 1030.16
_chemical_name_common UMCM-10
_chemical_name_systematic
; 
 ? 
;
_space_group_IT_number 14
_symmetry_cell_setting monoclinic
_symmetry_Int_Tables_number 14
_symmetry_space_group_name_Hall '-P 2ybc'
_symmetry_space_group_name_H-M 'P 1 21/c 1'
_atom_sites_solution_hydrogens geom
_atom_sites_solution_primary direct
_atom_sites_solution_secondary difmap
_audit_creation_method SHELXL-97
_cell_angle_alpha 90.00
_cell_angle_beta 99.471(7)
_cell_angle_gamma 90.00
_cell_formula_units_Z 4
_cell_length_a 17.1259(4)
_cell_length_b 32.5986(8)
_cell_length_c 25.1806(18)
_cell_measurement_reflns_used 47222
_cell_measurement_temperature 233(2)
_cell_measurement_theta_max 66.53
_cell_measurement_theta_min 6.64
_cell_volume 13866.2(11)
_computing_cell_refinement 'CrystalClear-SM Expert 2.0 r4'
_computing_data_collection 'CrystalClear-SM Expert 2.0 r4 (Rigaku, 2009)'
_computing_data_reduction 'CrystalClear-SM Expert 2.0 r4'
_computing_molecular_graphics 'CrystalStructure 4.0'
_computing_publication_material 'CrystalStructure 4.0 (Rigaku, 2009)'
_computing_structure_refinement 'SHELXL-97 (Sheldrick, 1997)'
_computing_structure_solution 'SHELXS-97 (Sheldrick, 1990)'
_diffrn_ambient_temperature 233(2)
_diffrn_detector_area_resol_mean 10.000
_diffrn_measured_fraction_theta_full 0.984
_diffrn_measured_fraction_theta_max 0.984
_diffrn_measurement_device_type 'Rigaku R-AXIS RAPID imaging plate'
_diffrn_measurement_method \w
_diffrn_radiation_monochromator graphite
_diffrn_radiation_source 'fine-focus sealed tube'
_diffrn_radiation_type CuK\a
_diffrn_radiation_wavelength 1.54187
_diffrn_reflns_av_R_equivalents 0.0727
_diffrn_reflns_av_sigmaI/netI 0.0852
_diffrn_reflns_limit_h_max 19
_diffrn_reflns_limit_h_min -20
_diffrn_reflns_limit_k_max 37
_diffrn_reflns_limit_k_min -37
_diffrn_reflns_limit_l_max 29
_diffrn_reflns_limit_l_min -23
_diffrn_reflns_number 108598
_diffrn_reflns_theta_full 66.56
_diffrn_reflns_theta_max 66.56
_diffrn_reflns_theta_min 6.64
_diffrn_standards_number 0
_exptl_absorpt_coefficient_mu 0.957
_exptl_absorpt_correction_T_max 1.000
_exptl_absorpt_correction_T_min 0.724
_exptl_absorpt_correction_type empirical
_exptl_absorpt_process_details '(Higashi, T. 2001)'
_exptl_crystal_colour Colorless
_exptl_crystal_density_diffrn 0.493
_exptl_crystal_density_method 'not measured'
_exptl_crystal_description chunk
_exptl_crystal_F_000 2076
_exptl_crystal_size_max 0.18
_exptl_crystal_size_mid 0.12
_exptl_crystal_size_min 0.10
_refine_diff_density_max 0.843
_refine_diff_density_min -0.808
_refine_diff_density_rms 0.143
_refine_ls_extinction_method none
_refine_ls_goodness_of_fit_ref 1.197
_refine_ls_hydrogen_treatment riding
_refine_ls_matrix_type full
_refine_ls_number_parameters 550
_refine_ls_number_reflns 24085
_refine_ls_number_restraints 0
_refine_ls_restrained_S_all 1.197
_refine_ls_R_factor_all 0.1594
_refine_ls_R_factor_gt 0.1097
_refine_ls_shift/su_max 0.001
_refine_ls_shift/su_mean 0.000
_refine_ls_structure_factor_coef Fsqd
_refine_ls_weighting_details 'calc w=1/[\s^2^(Fo^2^)+(0.2000P)^2^+0.0000P] where P=(Fo^2^+2Fc^2^)/3'
_refine_ls_weighting_scheme calc
_refine_ls_wR_factor_gt 0.3315
_refine_ls_wR_factor_ref 0.3829
_reflns_number_gt 13569
_reflns_number_total 24085
_reflns_threshold_expression >2sigma(I)
_cod_data_source_file c3sc53549e2.cif
_cod_data_source_block UMCM-10
_cod_depositor_comments 'Adding full bibliography for 1516974--1516975.cif.'
_cod_database_code 1516975

loop_
_symmetry_equiv_pos_as_xyz
'x, y, z'
'-x, y+1/2, -z+1/2'
'-x, -y, -z'
'x, -y-1/2, z-1/2'

loop_
_atom_site_label
_atom_site_type_symbol
_atom_site_fract_x
_atom_site_fract_y
_atom_site_fract_z
_atom_site_U_iso_or_equiv
_atom_site_adp_type
_atom_site_occupancy
_atom_site_symmetry_multiplicity
_atom_site_calc_flag
_atom_site_refinement_flags
Zn1 Zn 1.11139(4) 0.93498(2) 0.29705(3) 0.0631(3) Uani 1 1 d .
Zn2 Zn 0.96428(4) 0.96216(2) 0.20988(3) 0.0642(3) Uani 1 1 d .
Zn3 Zn 1.08941(4) 0.89953(2) 0.17784(3) 0.0624(3) Uani 1 1 d .
Zn4 Zn 0.97412(4) 0.87094(2) 0.25600(3) 0.0638(3) Uani 1 1 d .
O1 O 1.0891(3) 0.99050(13) 0.31726(18) 0.0863(13) Uani 1 1 d .
O2 O 0.9910(3) 1.01057(12) 0.25339(18) 0.0856(13) Uani 1 1 d .
O3 O 0.8569(3) 0.94954(16) 0.2149(2) 0.0936(14) Uani 1 1 d .
O4 O 0.8638(3) 0.88511(15) 0.2504(2) 0.0905(14) Uani 1 1 d .
O5 O 0.9715(3) 0.97669(13) 0.13672(17) 0.0840(13) Uani 1 1 d .
O6 O 1.0591(3) 0.93234(13) 0.11417(16) 0.0875(13) Uani 1 1 d .
O7 O 1.2182(3) 0.93140(14) 0.28352(19) 0.0859(13) Uani 1 1 d .
O8 O 1.2017(2) 0.90569(14) 0.20013(19) 0.0882(13) Uani 1 1 d .
O9 O 1.0681(3) 0.84330(13) 0.15797(18) 0.0854(13) Uani 1 1 d .
O10 O 0.9828(3) 0.82395(12) 0.21182(17) 0.0809(12) Uani 1 1 d .
O11 O 1.0076(3) 0.85654(13) 0.33132(16) 0.0826(12) Uani 1 1 d .
O12 O 1.0990(3) 0.90458(14) 0.36025(17) 0.0810(13) Uani 1 1 d .
O13 O 1.0350(2) 0.91695(10) 0.23558(13) 0.0610(10) Uani 1 1 d .
N1 N 1.0112(4) 0.84250(16) 0.5828(2) 0.114(2) Uani 1 1 d .
C1 C 1.0525(5) 0.8773(2) 0.3678(2) 0.0777(19) Uani 1 1 d .
C2 C 1.0451(4) 0.86527(19) 0.4251(3) 0.0826(19) Uani 1 1 d .
C3 C 1.0823(5) 0.8883(2) 0.4673(3) 0.095(2) Uani 1 1 d .
H3 H 1.1159 0.9099 0.4607 0.115 Uiso 1 1 calc R
C4 C 1.0714(5) 0.8804(2) 0.5182(3) 0.109(3) Uani 1 1 d .
H4 H 1.0967 0.8969 0.5466 0.131 Uiso 1 1 calc R
C5 C 1.0252(5) 0.8497(2) 0.5287(3) 0.103(3) Uani 1 1 d .
C6 C 0.9889(5) 0.8235(2) 0.4874(3) 0.104(2) Uani 1 1 d .
H6 H 0.9592 0.8007 0.4953 0.124 Uiso 1 1 calc R
C7 C 0.9976(5) 0.8320(2) 0.4356(3) 0.098(2) Uani 1 1 d .
H7 H 0.9722 0.8157 0.4071 0.118 Uiso 1 1 calc R
C8 C 0.9950(5) 0.8762(2) 0.6140(3) 0.096(2) Uani 1 1 d .
C9 C 0.9430(5) 0.9054(2) 0.5919(3) 0.103(3) Uani 1 1 d .
H9 H 0.9150 0.9019 0.5569 0.124 Uiso 1 1 calc R
C10 C 0.9308(5) 0.9406(2) 0.6209(3) 0.097(2) Uani 1 1 d .
H10 H 0.8945 0.9606 0.6053 0.116 Uiso 1 1 calc R
C11 C 0.9720(4) 0.9465(2) 0.6725(3) 0.086(2) Uani 1 1 d .
C12 C 1.0226(5) 0.9159(2) 0.6948(3) 0.101(2) Uani 1 1 d .
H12 H 1.0497 0.9186 0.7302 0.121 Uiso 1 1 calc R
C13 C 1.0340(5) 0.8808(2) 0.6650(3) 0.109(3) Uani 1 1 d .
H13 H 1.0690 0.8603 0.6805 0.131 Uiso 1 1 calc R
C14 C 1.0110(5) 0.8019(2) 0.6046(3) 0.102(2) Uani 1 1 d .
C15 C 0.8285(4) 0.9167(3) 0.2344(3) 0.092(2) Uani 1 1 d .
C16 C 0.7390(5) 0.9194(3) 0.2359(3) 0.099(2) Uani 1 1 d .
C17 C 0.7041(5) 0.8861(3) 0.2543(4) 0.132(3) Uani 1 1 d .
H47 H 0.7346 0.8626 0.2649 0.158 Uiso 1 1 calc R
C18 C 0.6229(6) 0.8862(4) 0.2577(5) 0.141(4) Uani 1 1 d .
C19 C 0.5800(5) 0.9211(3) 0.2404(4) 0.116(3) Uani 1 1 d .
C20 C 0.6160(5) 0.9530(4) 0.2215(5) 0.142(4) Uani 1 1 d .
C21 C 0.6937(5) 0.9527(3) 0.2184(4) 0.130(3) Uani 1 1 d .
H21 H 0.7168 0.9755 0.2042 0.155 Uiso 1 1 calc R
C22 C 0.5848(6) 0.8482(3) 0.2771(6) 0.205(6) Uani 1 1 d .
H22A H 0.5440 0.8382 0.2487 0.246 Uiso 1 1 calc R
H22B H 0.5615 0.8549 0.3085 0.246 Uiso 1 1 calc R
H22C H 0.6247 0.8271 0.2864 0.246 Uiso 1 1 calc R
C23 C 0.5657(6) 0.9912(4) 0.2009(7) 0.251(8) Uani 1 1 d .
H23A H 0.5414 1.0024 0.2299 0.301 Uiso 1 1 calc R
H23B H 0.5248 0.9833 0.1713 0.301 Uiso 1 1 calc R
H23C H 0.5996 1.0118 0.1885 0.301 Uiso 1 1 calc R
C24 C 0.4931(5) 0.9195(3) 0.2422(4) 0.113(3) Uani 1 1 d .
C25 C 0.4644(5) 0.9333(3) 0.2864(4) 0.127(3) Uani 1 1 d .
C26 C 0.3833(5) 0.9335(3) 0.2862(4) 0.126(3) Uani 1 1 d .
H26 H 0.3636 0.9437 0.3163 0.151 Uiso 1 1 calc R
C27 C 1.3305(4) 0.9188(2) 0.2420(3) 0.098(2) Uani 1 1 d .
C28 C 1.2432(4) 0.9195(2) 0.2437(3) 0.0827(19) Uani 1 1 d .
C29 C 0.3611(5) 0.9047(3) 0.1973(4) 0.142(4) Uani 1 1 d .
H29 H 0.3270 0.8946 0.1671 0.171 Uiso 1 1 calc R
C30 C 0.4394(6) 0.9057(3) 0.1980(4) 0.148(4) Uani 1 1 d .
C31 C 0.4720(6) 0.8895(5) 0.1459(5) 0.250(8) Uani 1 1 d .
H31A H 0.5056 0.8658 0.1555 0.300 Uiso 1 1 calc R
H31B H 0.5024 0.9110 0.1322 0.300 Uiso 1 1 calc R
H31C H 0.4278 0.8818 0.1185 0.300 Uiso 1 1 calc R
C32 C 0.5185(5) 0.9493(4) 0.3370(5) 0.208(6) Uani 1 1 d .
H32A H 0.5492 0.9724 0.3274 0.249 Uiso 1 1 calc R
H32B H 0.5539 0.9276 0.3524 0.249 Uiso 1 1 calc R
H32C H 0.4863 0.9582 0.3632 0.249 Uiso 1 1 calc R
C33 C 1.0121(4) 0.9627(2) 0.1043(3) 0.0744(17) Uani 1 1 d .
C34 C 1.0068(4) 0.98130(19) 0.0502(2) 0.0766(18) Uani 1 1 d .
C35 C 1.0469(5) 0.9670(2) 0.0131(3) 0.107(3) Uani 1 1 d .
H35 H 1.0788 0.9436 0.0209 0.128 Uiso 1 1 calc R
C36 C 1.0429(5) 0.9855(2) -0.0367(3) 0.113(3) Uani 1 1 d .
H36 H 1.0740 0.9756 -0.0614 0.135 Uiso 1 1 calc R
C37 C 1.0240(4) 0.8172(2) 0.1751(3) 0.0741(17) Uani 1 1 d .
C38 C 1.0188(4) 0.77538(19) 0.1504(3) 0.0806(19) Uani 1 1 d .
C39 C 1.0661(5) 0.7658(2) 0.1128(3) 0.099(2) Uani 1 1 d .
H39 H 1.1002 0.7860 0.1027 0.119 Uiso 1 1 calc R
C40 C 1.0646(5) 0.7279(2) 0.0897(3) 0.112(3) Uani 1 1 d .
H40 H 1.0980 0.7215 0.0648 0.134 Uiso 1 1 calc R
C41 C 1.0357(5) 1.0154(2) 0.2972(3) 0.083(2) Uani 1 1 d .
C42 C 0.9663(5) 0.7085(2) 0.1443(3) 0.108(3) Uani 1 1 d .
H42 H 0.9338 0.6885 0.1564 0.129 Uiso 1 1 calc R
C43 C 0.9687(4) 0.74652(19) 0.1657(3) 0.090(2) Uani 1 1 d .
H43 H 0.9361 0.7532 0.1911 0.108 Uiso 1 1 calc R

loop_
_atom_site_aniso_label
_atom_site_aniso_U_11
_atom_site_aniso_U_22
_atom_site_aniso_U_33
_atom_site_aniso_U_23
_atom_site_aniso_U_13
_atom_site_aniso_U_12
Zn1 0.0672(5) 0.0611(5) 0.0618(5) -0.0014(4) 0.0133(4) 0.0002(4)
Zn2 0.0725(5) 0.0617(5) 0.0600(5) 0.0033(4) 0.0158(4) 0.0049(4)
Zn3 0.0717(5) 0.0563(5) 0.0615(5) 0.0005(3) 0.0174(4) 0.0012(4)
Zn4 0.0723(5) 0.0578(5) 0.0636(5) -0.0029(4) 0.0184(4) -0.0022(4)
O1 0.100(3) 0.066(3) 0.089(3) -0.013(2) 0.006(3) 0.009(3)
O2 0.120(4) 0.059(3) 0.076(3) -0.003(2) 0.011(3) 0.005(2)
O3 0.061(3) 0.113(4) 0.110(4) 0.022(3) 0.025(2) 0.002(3)
O4 0.061(3) 0.092(3) 0.123(4) 0.008(3) 0.028(3) 0.014(2)
O5 0.109(4) 0.081(3) 0.068(3) 0.013(2) 0.029(2) 0.016(3)
O6 0.119(4) 0.087(3) 0.063(3) 0.021(2) 0.033(2) 0.022(3)
O7 0.075(3) 0.101(4) 0.085(3) -0.009(3) 0.022(2) 0.004(2)
O8 0.063(3) 0.109(4) 0.096(3) -0.013(3) 0.024(2) -0.004(2)
O9 0.111(4) 0.065(3) 0.088(3) -0.014(2) 0.040(3) -0.013(3)
O10 0.105(3) 0.067(3) 0.077(3) -0.009(2) 0.032(2) -0.009(2)
O11 0.119(4) 0.077(3) 0.056(2) 0.004(2) 0.027(2) -0.011(3)
O12 0.092(3) 0.079(3) 0.072(3) 0.010(2) 0.012(2) -0.017(2)
O13 0.069(2) 0.051(2) 0.062(2) 0.0027(18) 0.0079(18) 0.0001(18)
N1 0.236(8) 0.051(3) 0.064(4) 0.006(3) 0.053(4) 0.013(4)
C1 0.113(6) 0.071(5) 0.049(4) -0.002(3) 0.012(4) 0.021(4)
C2 0.125(6) 0.053(4) 0.074(4) 0.005(3) 0.030(4) 0.013(4)
C3 0.143(7) 0.067(5) 0.077(5) -0.002(4) 0.019(4) -0.012(4)
C4 0.213(9) 0.064(5) 0.057(4) 0.007(3) 0.040(5) -0.027(5)
C5 0.195(9) 0.062(4) 0.058(4) 0.004(4) 0.041(5) 0.005(5)
C6 0.172(8) 0.075(5) 0.072(5) 0.004(4) 0.043(5) -0.011(5)
C7 0.155(7) 0.072(5) 0.071(5) -0.005(4) 0.034(4) -0.012(5)
C8 0.184(8) 0.055(4) 0.053(4) -0.001(3) 0.034(4) 0.011(5)
C9 0.173(8) 0.068(5) 0.066(4) -0.011(4) 0.010(4) 0.008(5)
C10 0.145(7) 0.078(5) 0.066(4) -0.002(4) 0.012(4) 0.008(5)
C11 0.124(6) 0.062(4) 0.076(5) 0.002(4) 0.028(4) 0.015(4)
C12 0.157(7) 0.071(5) 0.075(5) -0.006(4) 0.019(4) 0.023(5)
C13 0.198(9) 0.058(4) 0.074(5) 0.009(4) 0.028(5) 0.026(5)
C14 0.184(8) 0.062(5) 0.063(4) 0.004(3) 0.030(5) 0.019(5)
C15 0.055(4) 0.135(8) 0.086(5) -0.017(5) 0.012(3) -0.012(5)
C16 0.084(6) 0.107(7) 0.110(6) -0.003(5) 0.027(4) -0.023(5)
C17 0.086(6) 0.112(7) 0.199(10) 0.011(7) 0.025(6) 0.014(5)
C18 0.078(6) 0.158(10) 0.194(10) 0.004(8) 0.043(6) -0.007(7)
C19 0.066(6) 0.152(9) 0.132(7) -0.003(7) 0.024(5) 0.003(6)
C20 0.060(5) 0.169(10) 0.202(11) 0.053(8) 0.041(6) 0.020(6)
C21 0.088(6) 0.127(8) 0.178(9) 0.046(6) 0.035(6) 0.028(5)
C22 0.144(9) 0.138(10) 0.354(19) 0.051(10) 0.104(11) -0.014(8)
C23 0.140(9) 0.159(10) 0.47(2) 0.147(13) 0.099(12) 0.053(8)
C24 0.077(6) 0.154(8) 0.114(7) -0.022(6) 0.031(5) -0.006(5)
C25 0.065(5) 0.186(10) 0.130(8) -0.020(7) 0.015(5) -0.008(5)
C26 0.083(6) 0.181(9) 0.114(7) -0.043(6) 0.020(5) 0.009(6)
C27 0.077(5) 0.115(6) 0.101(6) 0.003(5) 0.013(4) -0.007(4)
C28 0.058(4) 0.085(5) 0.103(6) 0.001(4) 0.009(4) -0.009(3)
C29 0.067(5) 0.237(12) 0.136(8) -0.070(7) 0.052(5) -0.011(6)
C30 0.090(6) 0.217(11) 0.150(9) -0.065(8) 0.059(6) -0.004(7)
C31 0.122(9) 0.47(2) 0.172(11) -0.139(13) 0.051(8) -0.029(11)
C32 0.087(7) 0.358(18) 0.174(11) -0.088(10) 0.007(7) -0.023(8)
C33 0.084(5) 0.068(4) 0.071(4) 0.010(3) 0.012(3) 0.004(4)
C34 0.099(5) 0.070(4) 0.063(4) 0.012(3) 0.020(3) 0.018(4)
C35 0.151(7) 0.113(6) 0.063(4) 0.024(4) 0.037(4) 0.066(5)
C36 0.149(7) 0.121(7) 0.075(5) 0.015(5) 0.042(5) 0.040(6)
C37 0.102(5) 0.061(4) 0.062(4) -0.004(3) 0.023(3) -0.004(4)
C38 0.125(6) 0.052(4) 0.068(4) -0.008(3) 0.026(4) -0.002(4)
C39 0.166(7) 0.067(5) 0.076(5) -0.015(4) 0.054(5) -0.021(5)
C40 0.207(9) 0.064(5) 0.078(5) -0.007(4) 0.065(5) -0.009(5)
C41 0.122(6) 0.065(5) 0.066(4) -0.010(4) 0.026(4) -0.007(4)
C42 0.181(8) 0.075(5) 0.083(5) -0.009(4) 0.068(5) -0.038(5)
C43 0.142(6) 0.052(4) 0.084(5) -0.013(3) 0.045(4) -0.020(4)

loop_
_atom_type_symbol
_atom_type_description
_atom_type_scat_dispersion_real
_atom_type_scat_dispersion_imag
_atom_type_scat_source
C C 0.0181 0.0091 'International Tables Vol C Tables 4.2.6.8 and 6.1.1.4'
Zn Zn -1.5491 0.6778 'International Tables Vol C Tables 4.2.6.8 and 6.1.1.4'
O O 0.0492 0.0322 'International Tables Vol C Tables 4.2.6.8 and 6.1.1.4'
H H 0.0000 0.0000 'International Tables Vol C Tables 4.2.6.8 and 6.1.1.4'
N N 0.0311 0.0180 'International Tables Vol C Tables 4.2.6.8 and 6.1.1.4'

loop_
_geom_angle_atom_site_label_1
_geom_angle_atom_site_label_2
_geom_angle_atom_site_label_3
_geom_angle
_geom_angle_site_symmetry_1
_geom_angle_site_symmetry_3
O12 Zn1 O7 110.8(2) . .
O12 Zn1 O1 102.2(2) . .
O7 Zn1 O1 109.8(2) . .
O12 Zn1 O13 110.65(17) . .
O7 Zn1 O13 112.12(18) . .
O1 Zn1 O13 110.83(17) . .
O3 Zn2 O5 109.3(2) . .
O3 Zn2 O2 106.2(2) . .
O5 Zn2 O2 107.16(19) . .
O3 Zn2 O13 111.57(19) . .
O5 Zn2 O13 111.69(17) . .
O2 Zn2 O13 110.67(17) . .
O3 Zn2 Zn3 125.38(16) . .
O5 Zn2 Zn3 76.21(14) . .
O2 Zn2 Zn3 124.42(14) . .
O13 Zn2 Zn3 35.49(10) . .
O9 Zn3 O8 108.3(2) . .
O9 Zn3 O6 107.44(19) . .
O8 Zn3 O6 107.7(2) . .
O9 Zn3 O13 112.40(17) . .
O8 Zn3 O13 109.40(17) . .
O6 Zn3 O13 111.43(16) . .
O9 Zn3 Zn4 76.59(14) . .
O8 Zn3 Zn4 123.24(14) . .
O6 Zn3 Zn4 125.03(14) . .
O13 Zn3 Zn4 35.80(10) . .
O9 Zn3 Zn2 125.15(14) . .
O8 Zn3 Zn2 123.09(14) . .
O6 Zn3 Zn2 75.69(13) . .
O13 Zn3 Zn2 35.74(10) . .
Zn4 Zn3 Zn2 60.68(2) . .
O10 Zn4 O4 108.6(2) . .
O10 Zn4 O13 111.57(17) . .
O4 Zn4 O13 110.94(18) . .
O10 Zn4 O11 109.55(19) . .
O4 Zn4 O11 104.9(2) . .
O13 Zn4 O11 111.04(16) . .
O10 Zn4 Zn3 75.93(13) . .
O4 Zn4 Zn3 126.22(15) . .
O13 Zn4 Zn3 35.67(11) . .
O11 Zn4 Zn3 124.45(13) . .
C41 O1 Zn1 131.0(4) . .
C41 O2 Zn2 131.2(4) . .
C15 O3 Zn2 128.7(5) . .
C15 O4 Zn4 130.5(5) . .
C33 O5 Zn2 132.1(4) . .
C33 O6 Zn3 132.0(4) . .
C28 O7 Zn1 129.8(5) . .
C28 O8 Zn3 132.1(5) . .
C37 O9 Zn3 130.9(4) . .
C37 O10 Zn4 131.9(4) . .
C1 O11 Zn4 127.9(4) . .
C1 O12 Zn1 131.8(4) . .
Zn3 O13 Zn4 108.52(17) . .
Zn3 O13 Zn1 109.98(17) . .
Zn4 O13 Zn1 110.03(16) . .
Zn3 O13 Zn2 108.76(16) . .
Zn4 O13 Zn2 109.92(17) . .
Zn1 O13 Zn2 109.60(17) . .
C8 N1 C14 119.7(6) . .
C8 N1 C5 118.7(5) . .
C14 N1 C5 121.6(6) . .
O12 C1 O11 126.5(6) . .
O12 C1 C2 119.4(6) . .
O11 C1 C2 114.1(7) . .
C3 C2 C7 119.2(6) . .
C3 C2 C1 119.6(7) . .
C7 C2 C1 121.2(7) . .
C4 C3 C2 120.8(7) . .
C4 C3 H3 119.6 . .
C2 C3 H3 119.6 . .
C5 C4 C3 120.8(7) . .
C5 C4 H4 119.6 . .
C3 C4 H4 119.6 . .
C4 C5 C6 120.9(7) . .
C4 C5 N1 120.5(7) . .
C6 C5 N1 118.6(7) . .
C7 C6 C5 118.6(7) . .
C7 C6 H6 120.7 . .
C5 C6 H6 120.7 . .
C6 C7 C2 119.5(7) . .
C6 C7 H7 120.2 . .
C2 C7 H7 120.2 . .
C13 C8 C9 119.8(7) . .
C13 C8 N1 120.3(7) . .
C9 C8 N1 119.8(6) . .
C8 C9 C10 120.6(7) . .
C8 C9 H9 119.7 . .
C10 C9 H9 119.7 . .
C11 C10 C9 120.5(7) . .
C11 C10 H10 119.8 . .
C9 C10 H10 119.8 . .
C12 C11 C10 118.0(7) . .
C12 C11 C41 120.3(7) . 3_776
C10 C11 C41 121.7(7) . 3_776
C11 C12 C13 120.5(7) . .
C11 C12 H12 119.8 . .
C13 C12 H12 119.8 . .
C8 C13 C12 120.6(7) . .
C8 C13 H13 119.7 . .
C12 C13 H13 119.7 . .
C42 C14 C40 118.3(6) 4_576 4_576
C42 C14 N1 122.3(7) 4_576 .
C40 C14 N1 119.0(7) 4_576 .
O4 C15 O3 128.1(7) . .
O4 C15 C16 118.5(8) . .
O3 C15 C16 113.4(8) . .
C17 C16 C21 119.1(8) . .
C17 C16 C15 117.4(9) . .
C21 C16 C15 123.5(8) . .
C16 C17 C18 121.0(9) . .
C16 C17 H47 119.5 . .
C18 C17 H47 119.5 . .
C19 C18 C17 117.4(10) . .
C19 C18 C22 122.5(9) . .
C17 C18 C22 120.0(11) . .
C20 C19 C18 120.0(9) . .
C20 C19 C24 123.9(9) . .
C18 C19 C24 116.1(9) . .
C19 C20 C21 122.3(10) . .
C19 C20 C23 118.7(9) . .
C21 C20 C23 119.0(10) . .
C20 C21 C16 120.2(9) . .
C20 C21 H21 119.9 . .
C16 C21 H21 119.9 . .
C18 C22 H22A 109.5 . .
C18 C22 H22B 109.5 . .
H22A C22 H22B 109.5 . .
C18 C22 H22C 109.5 . .
H22A C22 H22C 109.5 . .
H22B C22 H22C 109.5 . .
C20 C23 H23A 109.5 . .
C20 C23 H23B 109.5 . .
H23A C23 H23B 109.5 . .
C20 C23 H23C 109.5 . .
H23A C23 H23C 109.5 . .
H23B C23 H23C 109.5 . .
C25 C24 C30 118.5(8) . .
C25 C24 C19 120.5(8) . .
C30 C24 C19 120.9(8) . .
C24 C25 C26 119.6(8) . .
C24 C25 C32 122.7(8) . .
C26 C25 C32 117.7(9) . .
C25 C26 C27 121.1(8) . 1_455
C25 C26 H26 119.5 . .
C27 C26 H26 119.5 1_455 .
C29 C27 C26 118.4(8) 1_655 1_655
C29 C27 C28 122.4(7) 1_655 .
C26 C27 C28 119.2(8) 1_655 .
O7 C28 O8 126.5(7) . .
O7 C28 C27 120.9(7) . .
O8 C28 C27 112.5(7) . .
C30 C29 C27 119.4(9) . 1_455
C30 C29 H29 120.3 . .
C27 C29 H29 120.3 1_455 .
C29 C30 C24 123.0(9) . .
C29 C30 C31 117.8(9) . .
C24 C30 C31 119.2(8) . .
C30 C31 H31A 109.5 . .
C30 C31 H31B 109.5 . .
H31A C31 H31B 109.5 . .
C30 C31 H31C 109.5 . .
H31A C31 H31C 109.5 . .
H31B C31 H31C 109.5 . .
C25 C32 H32A 109.5 . .
C25 C32 H32B 109.5 . .
H32A C32 H32B 109.5 . .
C25 C32 H32C 109.5 . .
H32A C32 H32C 109.5 . .
H32B C32 H32C 109.5 . .
O5 C33 O6 124.0(6) . .
O5 C33 C34 119.9(6) . .
O6 C33 C34 116.1(6) . .
C35 C34 C36 117.9(6) . 3_775
C35 C34 C33 122.8(6) . .
C36 C34 C33 119.3(6) 3_775 .
C34 C35 C36 121.9(6) . .
C34 C35 H35 119.0 . .
C36 C35 H35 119.0 . .
C34 C36 C35 120.1(7) 3_775 .
C34 C36 H36 120.0 3_775 .
C35 C36 H36 120.0 . .
O9 C37 O10 124.6(6) . .
O9 C37 C38 118.1(6) . .
O10 C37 C38 117.3(6) . .
C43 C38 C39 120.3(6) . .
C43 C38 C37 120.4(6) . .
C39 C38 C37 119.4(6) . .
C40 C39 C38 121.6(7) . .
C40 C39 H39 119.2 . .
C38 C39 H39 119.2 . .
C39 C40 C14 118.2(7) . 4_575
C39 C40 H40 120.9 . .
C14 C40 H40 120.9 4_575 .
O2 C41 O1 124.9(6) . .
O2 C41 C11 118.0(7) . 3_776
O1 C41 C11 117.1(6) . 3_776
C43 C42 C14 121.6(7) . 4_575
C43 C42 H42 119.2 . .
C14 C42 H42 119.2 4_575 .
C42 C43 C38 119.8(7) . .
C42 C43 H43 120.1 . .
C38 C43 H43 120.1 . .

loop_
_geom_bond_atom_site_label_1
_geom_bond_atom_site_label_2
_geom_bond_distance
_geom_bond_site_symmetry_2
Zn1 O12 1.916(4) .
Zn1 O7 1.919(5) .
Zn1 O1 1.935(4) .
Zn1 O13 1.946(3) .
Zn2 O3 1.908(5) .
Zn2 O5 1.926(4) .
Zn2 O2 1.933(4) .
Zn2 O13 1.949(3) .
Zn2 Zn3 3.1589(11) .
Zn3 O9 1.919(4) .
Zn3 O8 1.924(4) .
Zn3 O6 1.926(4) .
Zn3 O13 1.937(4) .
Zn3 Zn4 3.1494(11) .
Zn4 O10 1.913(4) .
Zn4 O4 1.928(4) .
Zn4 O13 1.943(4) .
Zn4 O11 1.946(4) .
O1 C41 1.264(8) .
O2 C41 1.245(7) .
O3 C15 1.305(9) .
O4 C15 1.228(9) .
O5 C33 1.243(7) .
O6 C33 1.275(7) .
O7 C28 1.218(8) .
O8 C28 1.285(7) .
O9 C37 1.260(7) .
O10 C37 1.270(7) .
O11 C1 1.289(7) .
O12 C1 1.231(8) .
N1 C8 1.404(7) .
N1 C14 1.434(8) .
N1 C5 1.441(8) .
C1 C2 1.519(9) .
C2 C3 1.370(8) .
C2 C7 1.406(9) .
C3 C4 1.351(9) .
C3 H3 0.9400 .
C4 C5 1.330(9) .
C4 H4 0.9400 .
C5 C6 1.409(9) .
C6 C7 1.366(8) .
C6 H6 0.9400 .
C7 H7 0.9400 .
C8 C13 1.355(9) .
C8 C9 1.358(9) .
C9 C10 1.393(9) .
C9 H9 0.9400 .
C10 C11 1.386(9) .
C10 H10 0.9400 .
C11 C12 1.380(9) .
C11 C41 1.475(9) 3_776
C12 C13 1.397(8) .
C12 H12 0.9400 .
C13 H13 0.9400 .
C14 C42 1.395(9) 4_576
C14 C40 1.429(9) 4_576
C15 C16 1.541(10) .
C16 C17 1.356(10) .
C16 C21 1.365(10) .
C17 C18 1.407(11) .
C17 H47 0.9400 .
C18 C19 1.387(12) .
C18 C22 1.518(12) .
C19 C20 1.335(11) .
C19 C24 1.497(11) .
C20 C21 1.345(11) .
C20 C23 1.554(12) .
C21 H21 0.9400 .
C22 H22A 0.9700 .
C22 H22B 0.9700 .
C22 H22C 0.9700 .
C23 H23A 0.9700 .
C23 H23B 0.9700 .
C23 H23C 0.9700 .
C24 C25 1.363(11) .
C24 C30 1.397(12) .
C25 C26 1.388(10) .
C25 C32 1.540(11) .
C26 C27 1.399(10) 1_455
C26 H26 0.9400 .
C27 C29 1.394(10) 1_655
C27 C26 1.399(10) 1_655
C27 C28 1.503(9) .
C29 C30 1.339(10) .
C29 C27 1.394(10) 1_455
C29 H29 0.9400 .
C30 C31 1.597(12) .
C31 H31A 0.9700 .
C31 H31B 0.9700 .
C31 H31C 0.9700 .
C32 H32A 0.9700 .
C32 H32B 0.9700 .
C32 H32C 0.9700 .
C33 C34 1.478(8) .
C34 C35 1.333(8) .
C34 C36 1.383(9) 3_775
C35 C36 1.384(9) .
C35 H35 0.9400 .
C36 C34 1.383(9) 3_775
C36 H36 0.9400 .
C37 C38 1.495(8) .
C38 C43 1.370(8) .
C38 C39 1.380(9) .
C39 C40 1.364(8) .
C39 H39 0.9400 .
C40 C14 1.429(9) 4_575
C40 H40 0.9400 .
C41 C11 1.475(9) 3_776
C42 C43 1.350(8) .
C42 C14 1.395(9) 4_575
C42 H42 0.9400 .
C43 H43 0.9400 .

loop_
_geom_torsion_atom_site_label_1
_geom_torsion_atom_site_label_2
_geom_torsion_atom_site_label_3
_geom_torsion_atom_site_label_4
_geom_torsion
_geom_torsion_site_symmetry_1
_geom_torsion_site_symmetry_4
O3 Zn2 Zn3 O9 2.3(2) . .
O5 Zn2 Zn3 O9 -101.8(2) . .
O2 Zn2 Zn3 O9 156.7(2) . .
O13 Zn2 Zn3 O9 79.6(2) . .
O3 Zn2 Zn3 O8 -154.2(2) . .
O5 Zn2 Zn3 O8 101.7(2) . .
O2 Zn2 Zn3 O8 0.2(2) . .
O13 Zn2 Zn3 O8 -76.9(2) . .
O3 Zn2 Zn3 O6 103.7(2) . .
O5 Zn2 Zn3 O6 -0.3(2) . .
O2 Zn2 Zn3 O6 -101.9(2) . .
O13 Zn2 Zn3 O6 -178.9(2) . .
O3 Zn2 Zn3 O13 -77.3(2) . .
O5 Zn2 Zn3 O13 178.6(2) . .
O2 Zn2 Zn3 O13 77.1(2) . .
O3 Zn2 Zn3 Zn4 -41.63(18) . .
O5 Zn2 Zn3 Zn4 -145.69(14) . .
O2 Zn2 Zn3 Zn4 112.77(16) . .
O13 Zn2 Zn3 Zn4 35.71(17) . .
O9 Zn3 Zn4 O10 -2.20(19) . .
O8 Zn3 Zn4 O10 -105.5(2) . .
O6 Zn3 Zn4 O10 99.9(2) . .
O13 Zn3 Zn4 O10 177.8(2) . .
Zn2 Zn3 Zn4 O10 142.15(13) . .
O9 Zn3 Zn4 O4 -105.1(2) . .
O8 Zn3 Zn4 O4 151.6(3) . .
O6 Zn3 Zn4 O4 -3.0(2) . .
O13 Zn3 Zn4 O4 74.9(2) . .
Zn2 Zn3 Zn4 O4 39.25(18) . .
O9 Zn3 Zn4 O13 180.0(2) . .
O8 Zn3 Zn4 O13 76.7(2) . .
O6 Zn3 Zn4 O13 -77.9(2) . .
Zn2 Zn3 Zn4 O13 -35.65(17) . .
O9 Zn3 Zn4 O11 102.1(2) . .
O8 Zn3 Zn4 O11 -1.2(2) . .
O6 Zn3 Zn4 O11 -155.9(2) . .
O13 Zn3 Zn4 O11 -77.9(2) . .
Zn2 Zn3 Zn4 O11 -113.58(16) . .
O12 Zn1 O1 C41 -118.7(6) . .
O7 Zn1 O1 C41 123.7(6) . .
O13 Zn1 O1 C41 -0.7(7) . .
O3 Zn2 O2 C41 109.7(6) . .
O5 Zn2 O2 C41 -133.5(6) . .
O13 Zn2 O2 C41 -11.5(7) . .
Zn3 Zn2 O2 C41 -48.7(7) . .
O5 Zn2 O3 C15 126.9(6) . .
O2 Zn2 O3 C15 -117.9(6) . .
O13 Zn2 O3 C15 2.8(6) . .
Zn3 Zn2 O3 C15 40.4(6) . .
O10 Zn4 O4 C15 -119.5(6) . .
O13 Zn4 O4 C15 3.5(7) . .
O11 Zn4 O4 C15 123.4(6) . .
Zn3 Zn4 O4 C15 -33.6(7) . .
O3 Zn2 O5 C33 -124.1(6) . .
O2 Zn2 O5 C33 121.2(6) . .
O13 Zn2 O5 C33 -0.1(6) . .
Zn3 Zn2 O5 C33 -1.0(6) . .
O9 Zn3 O6 C33 124.7(6) . .
O8 Zn3 O6 C33 -118.8(6) . .
O13 Zn3 O6 C33 1.2(6) . .
Zn4 Zn3 O6 C33 39.1(6) . .
Zn2 Zn3 O6 C33 1.8(5) . .
O12 Zn1 O7 C28 123.3(6) . .
O1 Zn1 O7 C28 -124.6(6) . .
O13 Zn1 O7 C28 -0.9(7) . .
O9 Zn3 O8 C28 -124.7(6) . .
O6 Zn3 O8 C28 119.4(6) . .
O13 Zn3 O8 C28 -1.8(7) . .
Zn4 Zn3 O8 C28 -39.0(7) . .
Zn2 Zn3 O8 C28 35.3(7) . .
O8 Zn3 O9 C37 123.1(6) . .
O6 Zn3 O9 C37 -120.8(6) . .
O13 Zn3 O9 C37 2.1(6) . .
Zn4 Zn3 O9 C37 2.1(6) . .
Zn2 Zn3 O9 C37 -36.3(6) . .
O4 Zn4 O10 C37 127.6(6) . .
O13 Zn4 O10 C37 5.0(6) . .
O11 Zn4 O10 C37 -118.4(6) . .
Zn3 Zn4 O10 C37 3.6(5) . .
O10 Zn4 O11 C1 136.0(5) . .
O4 Zn4 O11 C1 -107.6(5) . .
O13 Zn4 O11 C1 12.3(6) . .
Zn3 Zn4 O11 C1 49.9(6) . .
O7 Zn1 O12 C1 -125.8(6) . .
O1 Zn1 O12 C1 117.3(6) . .
O13 Zn1 O12 C1 -0.8(7) . .
O9 Zn3 O13 Zn4 0.0(2) . .
O8 Zn3 O13 Zn4 -120.35(19) . .
O6 Zn3 O13 Zn4 120.7(2) . .
Zn2 Zn3 O13 Zn4 119.6(2) . .
O9 Zn3 O13 Zn1 120.4(2) . .
O8 Zn3 O13 Zn1 0.1(2) . .
O6 Zn3 O13 Zn1 -118.9(2) . .
Zn4 Zn3 O13 Zn1 120.4(2) . .
Zn2 Zn3 O13 Zn1 -120.0(3) . .
O9 Zn3 O13 Zn2 -119.6(2) . .
O8 Zn3 O13 Zn2 120.1(2) . .
O6 Zn3 O13 Zn2 1.1(2) . .
Zn4 Zn3 O13 Zn2 -119.6(2) . .
O10 Zn4 O13 Zn3 -2.3(2) . .
O4 Zn4 O13 Zn3 -123.5(2) . .
O11 Zn4 O13 Zn3 120.23(19) . .
O10 Zn4 O13 Zn1 -122.68(19) . .
O4 Zn4 O13 Zn1 116.1(2) . .
O11 Zn4 O13 Zn1 -0.2(2) . .
Zn3 Zn4 O13 Zn1 -120.4(2) . .
O10 Zn4 O13 Zn2 116.53(19) . .
O4 Zn4 O13 Zn2 -4.7(2) . .
O11 Zn4 O13 Zn2 -120.94(19) . .
Zn3 Zn4 O13 Zn2 118.8(2) . .
O12 Zn1 O13 Zn3 -123.4(2) . .
O7 Zn1 O13 Zn3 0.8(2) . .
O1 Zn1 O13 Zn3 123.9(2) . .
O12 Zn1 O13 Zn4 -3.9(2) . .
O7 Zn1 O13 Zn4 120.3(2) . .
O1 Zn1 O13 Zn4 -116.6(2) . .
O12 Zn1 O13 Zn2 117.1(2) . .
O7 Zn1 O13 Zn2 -118.7(2) . .
O1 Zn1 O13 Zn2 4.4(2) . .
O3 Zn2 O13 Zn3 121.2(2) . .
O5 Zn2 O13 Zn3 -1.5(2) . .
O2 Zn2 O13 Zn3 -120.8(2) . .
O3 Zn2 O13 Zn4 2.5(2) . .
O5 Zn2 O13 Zn4 -120.1(2) . .
O2 Zn2 O13 Zn4 120.56(19) . .
Zn3 Zn2 O13 Zn4 -118.7(2) . .
O3 Zn2 O13 Zn1 -118.5(2) . .
O5 Zn2 O13 Zn1 118.8(2) . .
O2 Zn2 O13 Zn1 -0.5(2) . .
Zn3 Zn2 O13 Zn1 120.3(3) . .
Zn1 O12 C1 O11 13.7(11) . .
Zn1 O12 C1 C2 -166.7(4) . .
Zn4 O11 C1 O12 -20.0(10) . .
Zn4 O11 C1 C2 160.4(4) . .
O12 C1 C2 C3 8.3(10) . .
O11 C1 C2 C3 -172.1(6) . .
O12 C1 C2 C7 -174.6(6) . .
O11 C1 C2 C7 5.0(9) . .
C7 C2 C3 C4 -2.7(11) . .
C1 C2 C3 C4 174.4(7) . .
C2 C3 C4 C5 1.1(13) . .
C3 C4 C5 C6 2.4(13) . .
C3 C4 C5 N1 -177.4(7) . .
C8 N1 C5 C4 44.0(12) . .
C14 N1 C5 C4 -138.0(8) . .
C8 N1 C5 C6 -135.9(8) . .
C14 N1 C5 C6 42.2(11) . .
C4 C5 C6 C7 -4.3(13) . .
N1 C5 C6 C7 175.5(7) . .
C5 C6 C7 C2 2.7(12) . .
C3 C2 C7 C6 0.7(11) . .
C1 C2 C7 C6 -176.4(7) . .
C14 N1 C8 C13 50.3(11) . .
C5 N1 C8 C13 -131.6(8) . .
C14 N1 C8 C9 -133.1(8) . .
C5 N1 C8 C9 45.0(11) . .
C13 C8 C9 C10 1.6(13) . .
N1 C8 C9 C10 -175.0(7) . .
C8 C9 C10 C11 0.4(12) . .
C9 C10 C11 C12 -2.4(12) . .
C9 C10 C11 C41 176.0(7) . 3_776
C10 C11 C12 C13 2.5(12) . .
C41 C11 C12 C13 -175.9(7) 3_776 .
C9 C8 C13 C12 -1.5(13) . .
N1 C8 C13 C12 175.1(8) . .
C11 C12 C13 C8 -0.6(13) . .
C8 N1 C14 C42 26.6(12) . 4_576
C5 N1 C14 C42 -151.4(8) . 4_576
C8 N1 C14 C40 -146.4(8) . 4_576
C5 N1 C14 C40 35.5(11) . 4_576
Zn4 O4 C15 O3 2.3(12) . .
Zn4 O4 C15 C16 -178.6(4) . .
Zn2 O3 C15 O4 -5.9(11) . .
Zn2 O3 C15 C16 175.0(4) . .
O4 C15 C16 C17 -0.9(11) . .
O3 C15 C16 C17 178.3(8) . .
O4 C15 C16 C21 -179.1(8) . .
O3 C15 C16 C21 0.1(11) . .
C21 C16 C17 C18 -2.6(14) . .
C15 C16 C17 C18 179.1(8) . .
C16 C17 C18 C19 1.5(15) . .
C16 C17 C18 C22 178.4(10) . .
C17 C18 C19 C20 -0.2(16) . .
C22 C18 C19 C20 -177.1(11) . .
C17 C18 C19 C24 177.3(9) . .
C22 C18 C19 C24 0.5(15) . .
C18 C19 C20 C21 0.1(17) . .
C24 C19 C20 C21 -177.2(10) . .
C18 C19 C20 C23 178.3(11) . .
C24 C19 C20 C23 0.9(17) . .
C19 C20 C21 C16 -1.3(17) . .
C23 C20 C21 C16 -179.4(11) . .
C17 C16 C21 C20 2.5(15) . .
C15 C16 C21 C20 -179.3(9) . .
C20 C19 C24 C25 -90.1(14) . .
C18 C19 C24 C25 92.5(12) . .
C20 C19 C24 C30 87.0(14) . .
C18 C19 C24 C30 -90.5(12) . .
C30 C24 C25 C26 -0.4(15) . .
C19 C24 C25 C26 176.7(10) . .
C30 C24 C25 C32 -179.6(11) . .
C19 C24 C25 C32 -2.5(16) . .
C24 C25 C26 C27 1.7(15) . 1_455
C32 C25 C26 C27 -179.0(10) . 1_455
Zn1 O7 C28 O8 -0.7(12) . .
Zn1 O7 C28 C27 -179.1(5) . .
Zn3 O8 C28 O7 2.3(12) . .
Zn3 O8 C28 C27 -179.1(4) . .
C29 C27 C28 O7 179.0(8) 1_655 .
C26 C27 C28 O7 -2.4(12) 1_655 .
C29 C27 C28 O8 0.3(11) 1_655 .
C26 C27 C28 O8 179.0(7) 1_655 .
C27 C29 C30 C24 1.5(18) 1_455 .
C27 C29 C30 C31 -179.8(11) 1_455 .
C25 C24 C30 C29 -1.3(17) . .
C19 C24 C30 C29 -178.4(11) . .
C25 C24 C30 C31 -179.9(11) . .
C19 C24 C30 C31 3.0(17) . .
Zn2 O5 C33 O6 2.6(10) . .
Zn2 O5 C33 C34 -178.1(4) . .
Zn3 O6 C33 O5 -3.2(10) . .
Zn3 O6 C33 C34 177.4(4) . .
O5 C33 C34 C35 -177.9(7) . .
O6 C33 C34 C35 1.5(10) . .
O5 C33 C34 C36 0.8(10) . 3_775
O6 C33 C34 C36 -179.8(6) . 3_775
C36 C34 C35 C36 3.2(14) 3_775 .
C33 C34 C35 C36 -178.0(7) . .
C34 C35 C36 C34 -3.3(14) . 3_775
Zn3 O9 C37 O10 -0.5(10) . .
Zn3 O9 C37 C38 178.9(4) . .
Zn4 O10 C37 O9 -3.6(10) . .
Zn4 O10 C37 C38 177.1(4) . .
O9 C37 C38 C43 -176.7(6) . .
O10 C37 C38 C43 2.7(10) . .
O9 C37 C38 C39 4.6(10) . .
O10 C37 C38 C39 -176.0(6) . .
C43 C38 C39 C40 0.1(12) . .
C37 C38 C39 C40 178.8(7) . .
C38 C39 C40 C14 1.5(12) . 4_575
Zn2 O2 C41 O1 18.0(11) . .
Zn2 O2 C41 C11 -164.0(5) . 3_776
Zn1 O1 C41 O2 -10.9(11) . .
Zn1 O1 C41 C11 171.0(5) . 3_776
C14 C42 C43 C38 -3.2(12) 4_575 .
C39 C38 C43 C42 0.7(11) . .
C37 C38 C43 C42 -178.0(7) . .
